data_1004018
loop_
_publ_author_name
'Bordet, P.'
'Capponi, J.-J.'
'Chaillout, C.'
'Chateigner, D.'
'Chenavas, J.'
'Fournier, T.'
'Hodeau, J.-L.'
'Marezio, M.'
'Perroux, M.'
'Thomas, G.'
'Varela, A.'

_publ_section_title
;
 High pressure synthesis and structural study of R2CuO4 compounds with
 R=Y,Tb,Dy,Ho,Er,Tm
;
_journal_name_full 'Physica C'
_journal_page_first 178
_journal_page_last 188
_journal_paper_doi 10.1016/0921-4534(92)90885-G
_journal_volume 193
_journal_year 1992
_chemical_formula_structural 'Tm2 Cu O4'
_chemical_formula_sum 'Cu O4 Tm2'
_chemical_name_systematic 'Thulium copper oxide'
_space_group_IT_number 139
_symmetry_cell_setting tetragonal
_symmetry_space_group_name_Hall '-I 4 2'
_symmetry_space_group_name_H-M 'I 4/m m m'
_audit_creation_method Chateigner
_cell_angle_alpha 90
_cell_angle_beta 90
_cell_angle_gamma 90
_cell_formula_units_Z 2
_cell_length_a 3.83
_cell_length_b 3.83
_cell_length_c 11.6
_cell_volume 170.159
_cod_data_source_file 1004018.cif
_cod_data_source_block 1004018
_cod_depositor_comments
;
 Correcting a typo in the _atom_site_aniso_U_33 data item
 by replacing value '0.11(l)' with value '0.11(1)'.

 Antanas Vaitkus,
 2016-01-05

 Correcting a typo in the _atom_site_aniso_label data item
 by replacing value 'C1' with value 'Cu1'.

 Antanas Vaitkus,
 2016-01-05

 1. Adding commas to author names, to indicate family names
 correctly;
 2. Correcting compound name (Terbium -> Thulium);
 3. Adding
 U11, U22 and U33 from the paper text;
 4. Adding the Z value so that Tm
 and Cu contents match the declared formula;

 J.J. replaced by J.-J. and J.L. by J.-L.
;
_cod_original_formula_sum 'Tm2 Cu O4'
_cod_database_code 1004018

loop_
_symmetry_equiv_pos_as_xyz
x,y,z
-x,-y,z
-y,x,z
y,-x,z
-x,y,-z
x,-y,-z
y,x,-z
-y,-x,-z
-x,-y,-z
x,y,-z
y,-x,-z
-y,x,-z
x,-y,z
-x,y,z
-y,-x,z
y,x,z
1/2+x,1/2+y,1/2+z
1/2-x,1/2-y,1/2+z
1/2-y,1/2+x,1/2+z
1/2+y,1/2-x,1/2+z
1/2-x,1/2+y,1/2-z
1/2+x,1/2-y,1/2-z
1/2+y,1/2+x,1/2-z
1/2-y,1/2-x,1/2-z
1/2-x,1/2-y,1/2-z
1/2+x,1/2+y,1/2-z
1/2+y,1/2-x,1/2-z
1/2-y,1/2+x,1/2-z
1/2+x,1/2-y,1/2+z
1/2-x,1/2+y,1/2+z
1/2-y,1/2-x,1/2+z
1/2+y,1/2+x,1/2+z

loop_
_atom_site_aniso_label
_atom_site_aniso_U_11
_atom_site_aniso_U_22
_atom_site_aniso_U_33
Tm1 0.0255(7) 0.0255 0.0364(5)
Cu1 0.014(2) 0.014 0.006(1)
O1 0.007(25) 0.007(12) 0.11(1)
O2 0.022(9) 0.022 0.078(8)

loop_
_atom_site_label
_atom_site_type_symbol
_atom_site_symmetry_multiplicity
_atom_site_Wyckoff_symbol
_atom_site_fract_x
_atom_site_fract_y
_atom_site_fract_z
Tm1 Tm3+ 4 e 0. 0. 0.34579(9)
Cu1 Cu2+ 2 a 0. 0. 0
O1 O2- 8 j 0.091(7) 0.5 0
O2 O2- 4 d 0 0.5 0.25

loop_
_atom_type_symbol
_atom_type_oxidation_number
Tm3+ 3.000
Cu2+ 2.000
O2- -2.000
